data_2228614
loop_
_publ_author_name
'Long, Yu-Hua'
'Zhou, Ting'
'Yang, Ding-Qiao'
'Wang, Wen-Ling'
'Zhang, Han-Mei'

_publ_section_title
;
 2-(3-Morpholinopropyl)-2,3-dihydro-1<i>H</i>-pyrrolo[3,4-<i>b</i>]quinolin-1-one
 monohydrate
;
_journal_coeditor_code XU5085
_journal_issue 12
_journal_name_full 'Acta Crystallographica Section E'
_journal_page_first o3180
_journal_paper_doi 10.1107/S1600536810046349
_journal_volume 66
_journal_year 2010
_chemical_formula_iupac 'C18 H21 N3 O2, H2 O'
_chemical_formula_moiety 'C18 H21 N3 O2, H2 O'
_chemical_formula_sum 'C18 H23 N3 O3'
_chemical_formula_weight 329.39
_chemical_name_systematic
;
2-(3-Morpholinopropyl)-2,3-dihydro-1<i>H</i>-pyrrolo[3,4-b]quinolin-1-one
monohydrate
;
_space_group_IT_number 61
_symmetry_cell_setting orthorhombic
_symmetry_space_group_name_Hall '-P 2ac 2ab'
_symmetry_space_group_name_H-M 'P b c a'
_atom_sites_solution_hydrogens geom
_atom_sites_solution_primary direct
_atom_sites_solution_secondary difmap
_audit_creation_method SHELXL-97
_cell_angle_alpha 90.00
_cell_angle_beta 90.00
_cell_angle_gamma 90.00
_cell_formula_units_Z 8
_cell_length_a 7.0107(16)
_cell_length_b 12.655(3)
_cell_length_c 37.609(9)
_cell_measurement_reflns_used 1868
_cell_measurement_temperature 296(2)
_cell_measurement_theta_max 20.41
_cell_measurement_theta_min 3.10
_cell_volume 3336.7(14)
_computing_cell_refinement 'SAINT (Siemens, 1996)'
_computing_data_collection 'SMART (Siemens, 1996)'
_computing_data_reduction 'SAINT (Siemens, 1996)'
_computing_molecular_graphics 'SHELXTL (Sheldrick, 2008)'
_computing_publication_material 'SHELXTL (Sheldrick, 2008)'
_computing_structure_refinement 'SHELXTL (Sheldrick, 2008)'
_computing_structure_solution 'SHELXTL (Sheldrick, 2008)'
_diffrn_ambient_temperature 296(2)
_diffrn_measured_fraction_theta_full 0.999
_diffrn_measured_fraction_theta_max 0.999
_diffrn_measurement_device_type 'Bruker SMART 1000 CCD area-detector'
_diffrn_measurement_method '\f and \w scans'
_diffrn_radiation_monochromator graphite
_diffrn_radiation_source 'fine-focus sealed tube'
_diffrn_radiation_type MoK\a
_diffrn_radiation_wavelength 0.71073
_diffrn_reflns_av_R_equivalents 0.0671
_diffrn_reflns_av_sigmaI/netI 0.0499
_diffrn_reflns_limit_h_max 7
_diffrn_reflns_limit_h_min -8
_diffrn_reflns_limit_k_max 14
_diffrn_reflns_limit_k_min -15
_diffrn_reflns_limit_l_max 41
_diffrn_reflns_limit_l_min -44
_diffrn_reflns_number 15458
_diffrn_reflns_theta_full 25.00
_diffrn_reflns_theta_max 25.00
_diffrn_reflns_theta_min 2.17
_exptl_absorpt_coefficient_mu 0.091
_exptl_absorpt_correction_type none
_exptl_crystal_colour colorless
_exptl_crystal_density_diffrn 1.311
_exptl_crystal_density_method 'not measured'
_exptl_crystal_description block
_exptl_crystal_F_000 1408.0
_exptl_crystal_size_max 0.30
_exptl_crystal_size_mid 0.28
_exptl_crystal_size_min 0.27
_refine_diff_density_max 0.283
_refine_diff_density_min -0.409
_refine_ls_extinction_method none
_refine_ls_goodness_of_fit_ref 1.038
_refine_ls_hydrogen_treatment mixed
_refine_ls_matrix_type full
_refine_ls_number_parameters 225
_refine_ls_number_reflns 2943
_refine_ls_number_restraints 3
_refine_ls_restrained_S_all 1.037
_refine_ls_R_factor_all 0.0926
_refine_ls_R_factor_gt 0.0565
_refine_ls_shift/su_max 0.000
_refine_ls_shift/su_mean 0.000
_refine_ls_structure_factor_coef Fsqd
_refine_ls_weighting_details 'calc w=1/[\s^2^(Fo^2^)+(0.0611P)^2^+1.0475P] where P=(Fo^2^+2Fc^2^)/3'
_refine_ls_weighting_scheme calc
_refine_ls_wR_factor_gt 0.1227
_refine_ls_wR_factor_ref 0.1437
_reflns_number_gt 1864
_reflns_number_total 2943
_reflns_threshold_expression I>2sigma(I)
_cod_data_source_file xu5085.cif
_cod_data_source_block I
_cod_original_cell_volume 3336.7(13)
_cod_database_code 2228614
_cod_database_fobs_code 2228614

loop_
_symmetry_equiv_pos_as_xyz
'x, y, z'
'-x+1/2, -y, z+1/2'
'-x, y+1/2, -z+1/2'
'x+1/2, -y+1/2, -z'
'-x, -y, -z'
'x-1/2, y, -z-1/2'
'x, -y-1/2, z-1/2'
'-x-1/2, y-1/2, z'

loop_
_atom_site_type_symbol
_atom_site_label
_atom_site_fract_x
_atom_site_fract_y
_atom_site_fract_z
_atom_site_U_iso_or_equiv
_atom_site_adp_type
_atom_site_calc_flag
_atom_site_refinement_flags
_atom_site_occupancy
_atom_site_disorder_assembly
_atom_site_disorder_group
N N1 0.1806(3) 0.84470(14) 0.25789(5) 0.0447(5) Uani d . 1 . .
O O1 0.1534(3) 1.07919(12) 0.35666(4) 0.0547(5) Uani d . 1 . .
N N2 0.1728(3) 0.89892(13) 0.35114(5) 0.0406(5) Uani d . 1 . .
N N3 -0.1048(3) 0.66704(14) 0.44146(5) 0.0431(5) Uani d . 1 . .
O O2 -0.2365(3) 0.47670(15) 0.47362(5) 0.0807(7) Uani d . 1 . .
C C6 0.1586(3) 1.02874(17) 0.23807(6) 0.0401(6) Uani d . 1 . .
C C5 0.1701(3) 0.91850(17) 0.23121(6) 0.0402(6) Uani d . 1 . .
C C4 0.1701(4) 0.8838(2) 0.19565(6) 0.0509(7) Uani d . 1 . .
H H4 0.1744 0.8119 0.1907 0.061 Uiso calc R 1 . .
C C1 0.1522(4) 1.09912(19) 0.20898(7) 0.0519(7) Uani d . 1 . .
H H1 0.1446 1.1714 0.2132 0.062 Uiso calc R 1 . .
C C3 0.1638(4) 0.9544(2) 0.16832(7) 0.0561(7) Uani d . 1 . .
H H3 0.1642 0.9301 0.1450 0.067 Uiso calc R 1 . .
C C2 0.1569(4) 1.0629(2) 0.17496(7) 0.0582(7) Uani d . 1 . .
H H2 0.1554 1.1104 0.1561 0.070 Uiso calc R 1 . .
C C9 0.1791(3) 0.88333(16) 0.29006(6) 0.0386(6) Uani d . 1 . .
C C8 0.1644(3) 0.99006(16) 0.29942(5) 0.0371(6) Uani d . 1 . .
C C10 0.1624(3) 0.99828(17) 0.33838(6) 0.0399(6) Uani d . 1 . .
C C7 0.1545(3) 1.06426(17) 0.27334(6) 0.0416(6) Uani d . 1 . .
H H7 0.1454 1.1358 0.2787 0.050 Uiso calc R 1 . .
C C11 0.1741(4) 0.87224(18) 0.38875(6) 0.0445(6) Uani d . 1 . .
H H11A 0.1305 0.9325 0.4025 0.053 Uiso calc R 1 . .
H H11B 0.3034 0.8560 0.3961 0.053 Uiso calc R 1 . .
C C13 0.0266(4) 0.75468(17) 0.43519(6) 0.0443(6) Uani d . 1 . .
H H13A 0.1507 0.7370 0.4450 0.053 Uiso calc R 1 . .
H H13B -0.0197 0.8171 0.4474 0.053 Uiso calc R 1 . .
C C12 0.0472(4) 0.77880(18) 0.39619(6) 0.0454(6) Uani d . 1 . .
H H12A 0.0990 0.7172 0.3843 0.054 Uiso calc R 1 . .
H H12B -0.0781 0.7924 0.3863 0.054 Uiso calc R 1 . .
C C15 -0.1663(5) 0.4788(2) 0.43826(7) 0.0720(9) Uani d . 1 . .
H H15A -0.2717 0.4900 0.4220 0.086 Uiso calc R 1 . .
H H15B -0.1090 0.4111 0.4327 0.086 Uiso calc R 1 . .
C C17 -0.1709(5) 0.6639(2) 0.47821(7) 0.0656(9) Uani d . 1 . .
H H17A -0.2290 0.7310 0.4844 0.079 Uiso calc R 1 . .
H H17B -0.0636 0.6521 0.4940 0.079 Uiso calc R 1 . .
C C14 -0.0214(4) 0.56444(18) 0.43321(7) 0.0547(7) Uani d . 1 . .
H H14A 0.0871 0.5517 0.4486 0.066 Uiso calc R 1 . .
H H14B 0.0234 0.5641 0.4088 0.066 Uiso calc R 1 . .
C C16 -0.3143(5) 0.5764(2) 0.48256(9) 0.0875(12) Uani d . 1 . .
H H16A -0.3581 0.5748 0.5070 0.105 Uiso calc R 1 . .
H H16B -0.4237 0.5905 0.4675 0.105 Uiso calc R 1 . .
C C18 0.1877(4) 0.81867(18) 0.32341(6) 0.0467(6) Uani d . 1 . .
H H18A 0.0826 0.7690 0.3246 0.056 Uiso calc R 1 . .
H H18B 0.3072 0.7803 0.3251 0.056 Uiso calc R 1 . .
O O1W 0.5672(4) 0.72672(19) 0.39612(10) 0.1179(11) Uani d D 1 . .
H H1W 0.638(6) 0.695(3) 0.4116(10) 0.17(2) Uiso d D 1 . .
H H2W 0.506(6) 0.678(3) 0.3845(11) 0.20(2) Uiso d D 1 . .

loop_
_atom_site_aniso_label
_atom_site_aniso_U_11
_atom_site_aniso_U_22
_atom_site_aniso_U_33
_atom_site_aniso_U_12
_atom_site_aniso_U_13
_atom_site_aniso_U_23
N1 0.0601(15) 0.0386(10) 0.0354(11) 0.0044(10) -0.0005(9) 0.0000(8)
O1 0.0741(14) 0.0385(9) 0.0515(10) -0.0030(8) 0.0045(9) -0.0100(8)
N2 0.0512(13) 0.0360(10) 0.0346(10) -0.0028(9) 0.0013(9) -0.0007(8)
N3 0.0506(13) 0.0402(11) 0.0384(11) -0.0036(9) 0.0092(9) -0.0022(8)
O2 0.120(2) 0.0528(12) 0.0695(13) -0.0217(12) 0.0372(13) -0.0008(9)
C6 0.0372(15) 0.0409(13) 0.0424(13) -0.0019(11) -0.0023(11) 0.0071(10)
C5 0.0361(14) 0.0451(14) 0.0393(13) 0.0026(11) -0.0004(11) 0.0037(10)
C4 0.0583(18) 0.0533(15) 0.0410(14) 0.0107(13) -0.0017(12) 0.0002(12)
C1 0.0547(18) 0.0467(14) 0.0543(16) -0.0010(12) -0.0034(13) 0.0114(12)
C3 0.0527(18) 0.0750(19) 0.0406(14) 0.0123(14) -0.0010(12) 0.0058(13)
C2 0.0565(19) 0.0665(18) 0.0517(17) 0.0026(14) -0.0005(14) 0.0192(13)
C9 0.0429(15) 0.0352(12) 0.0378(13) 0.0001(10) 0.0004(11) 0.0005(10)
C8 0.0382(14) 0.0332(12) 0.0400(13) -0.0036(10) 0.0025(11) -0.0001(9)
C10 0.0389(14) 0.0363(13) 0.0444(14) -0.0037(10) 0.0019(11) -0.0029(10)
C7 0.0445(16) 0.0338(12) 0.0465(14) -0.0035(11) -0.0017(12) -0.0003(10)
C11 0.0495(16) 0.0495(14) 0.0346(13) -0.0068(12) -0.0018(11) 0.0005(10)
C13 0.0513(16) 0.0429(13) 0.0387(13) -0.0055(12) -0.0027(11) 0.0000(10)
C12 0.0519(17) 0.0450(14) 0.0393(13) -0.0069(12) -0.0013(11) 0.0015(10)
C15 0.096(3) 0.0501(16) 0.070(2) -0.0123(16) 0.0266(18) -0.0086(14)
C17 0.091(2) 0.0552(16) 0.0503(16) -0.0108(16) 0.0242(15) -0.0076(12)
C14 0.068(2) 0.0441(14) 0.0522(15) 0.0011(13) 0.0158(14) 0.0000(11)
C16 0.114(3) 0.062(2) 0.086(2) -0.0226(19) 0.054(2) -0.0117(16)
C18 0.0626(18) 0.0372(13) 0.0402(13) -0.0027(12) 0.0009(12) -0.0006(10)
O1W 0.091(2) 0.0689(15) 0.194(3) 0.0150(14) -0.066(2) -0.0318(18)

loop_
_atom_type_symbol
_atom_type_description
_atom_type_scat_dispersion_real
_atom_type_scat_dispersion_imag
_atom_type_scat_source
C C 0.0033 0.0016 'International Tables Vol C Tables 4.2.6.8 and 6.1.1.4'
H H 0.0000 0.0000 'International Tables Vol C Tables 4.2.6.8 and 6.1.1.4'
N N 0.0061 0.0033 'International Tables Vol C Tables 4.2.6.8 and 6.1.1.4'
O O 0.0106 0.0060 'International Tables Vol C Tables 4.2.6.8 and 6.1.1.4'

loop_
_geom_angle_atom_site_label_1
_geom_angle_atom_site_label_2
_geom_angle_atom_site_label_3
_geom_angle_site_symmetry_1
_geom_angle_site_symmetry_3
_geom_angle
_geom_angle_publ_flag
C9 N1 C5 . . 114.99(18) ?
C10 N2 C11 . . 124.29(19) ?
C10 N2 C18 . . 113.48(18) ?
C11 N2 C18 . . 122.21(17) ?
C14 N3 C17 . . 107.80(19) ?
C14 N3 C13 . . 112.86(19) ?
C17 N3 C13 . . 111.95(18) ?
C15 O2 C16 . . 109.9(2) ?
C7 C6 C1 . . 122.1(2) ?
C7 C6 C5 . . 119.21(19) ?
C1 C6 C5 . . 118.7(2) ?
N1 C5 C4 . . 118.8(2) ?
N1 C5 C6 . . 122.6(2) ?
C4 C5 C6 . . 118.6(2) ?
C3 C4 C5 . . 120.8(2) ?
C3 C4 H4 . . 119.6 ?
C5 C4 H4 . . 119.6 ?
C2 C1 C6 . . 121.1(2) ?
C2 C1 H1 . . 119.5 ?
C6 C1 H1 . . 119.5 ?
C4 C3 C2 . . 120.7(2) ?
C4 C3 H3 . . 119.6 ?
C2 C3 H3 . . 119.6 ?
C1 C2 C3 . . 120.0(2) ?
C1 C2 H2 . . 120.0 ?
C3 C2 H2 . . 120.0 ?
N1 C9 C8 . . 126.5(2) ?
N1 C9 C18 . . 124.83(19) ?
C8 C9 C18 . . 108.63(18) ?
C7 C8 C9 . . 119.3(2) ?
C7 C8 C10 . . 132.08(19) ?
C9 C8 C10 . . 108.65(18) ?
O1 C10 N2 . . 125.3(2) ?
O1 C10 C8 . . 127.9(2) ?
N2 C10 C8 . . 106.78(18) ?
C8 C7 C6 . . 117.4(2) ?
C8 C7 H7 . . 121.3 ?
C6 C7 H7 . . 121.3 ?
N2 C11 C12 . . 111.07(18) ?
N2 C11 H11A . . 109.4 ?
C12 C11 H11A . . 109.4 ?
N2 C11 H11B . . 109.4 ?
C12 C11 H11B . . 109.4 ?
H11A C11 H11B . . 108.0 ?
N3 C13 C12 . . 111.82(18) ?
N3 C13 H13A . . 109.3 ?
C12 C13 H13A . . 109.3 ?
N3 C13 H13B . . 109.3 ?
C12 C13 H13B . . 109.3 ?
H13A C13 H13B . . 107.9 ?
C11 C12 C13 . . 113.39(19) ?
C11 C12 H12A . . 108.9 ?
C13 C12 H12A . . 108.9 ?
C11 C12 H12B . . 108.9 ?
C13 C12 H12B . . 108.9 ?
H12A C12 H12B . . 107.7 ?
O2 C15 C14 . . 111.6(2) ?
O2 C15 H15A . . 109.3 ?
C14 C15 H15A . . 109.3 ?
O2 C15 H15B . . 109.3 ?
C14 C15 H15B . . 109.3 ?
H15A C15 H15B . . 108.0 ?
N3 C17 C16 . . 109.6(2) ?
N3 C17 H17A . . 109.8 ?
C16 C17 H17A . . 109.8 ?
N3 C17 H17B . . 109.8 ?
C16 C17 H17B . . 109.8 ?
H17A C17 H17B . . 108.2 ?
N3 C14 C15 . . 110.2(2) ?
N3 C14 H14A . . 109.6 ?
C15 C14 H14A . . 109.6 ?
N3 C14 H14B . . 109.6 ?
C15 C14 H14B . . 109.6 ?
H14A C14 H14B . . 108.1 ?
O2 C16 C17 . . 111.9(3) ?
O2 C16 H16A . . 109.2 ?
C17 C16 H16A . . 109.2 ?
O2 C16 H16B . . 109.2 ?
C17 C16 H16B . . 109.2 ?
H16A C16 H16B . . 107.9 ?
N2 C18 C9 . . 102.43(17) ?
N2 C18 H18A . . 111.3 ?
C9 C18 H18A . . 111.3 ?
N2 C18 H18B . . 111.3 ?
C9 C18 H18B . . 111.3 ?
H18A C18 H18B . . 109.2 ?
H1W O1W H2W . . 107(4) ?

loop_
_geom_bond_atom_site_label_1
_geom_bond_atom_site_label_2
_geom_bond_site_symmetry_2
_geom_bond_distance
_geom_bond_publ_flag
N1 C9 . 1.305(3) ?
N1 C5 . 1.373(3) ?
O1 C10 . 1.235(3) ?
N2 C10 . 1.348(3) ?
N2 C11 . 1.454(3) ?
N2 C18 . 1.460(3) ?
N3 C14 . 1.458(3) ?
N3 C17 . 1.458(3) ?
N3 C13 . 1.461(3) ?
O2 C15 . 1.418(3) ?
O2 C16 . 1.415(4) ?
C6 C7 . 1.401(3) ?
C6 C1 . 1.411(3) ?
C6 C5 . 1.421(3) ?
C5 C4 . 1.408(3) ?
C4 C3 . 1.362(3) ?
C4 H4 . 0.9300 ?
C1 C2 . 1.360(3) ?
C1 H1 . 0.9300 ?
C3 C2 . 1.397(4) ?
C3 H3 . 0.9300 ?
C2 H2 . 0.9300 ?
C9 C8 . 1.400(3) ?
C9 C18 . 1.499(3) ?
C8 C7 . 1.360(3) ?
C8 C10 . 1.469(3) ?
C7 H7 . 0.9300 ?
C11 C12 . 1.506(3) ?
C11 H11A . 0.9700 ?
C11 H11B . 0.9700 ?
C13 C12 . 1.505(3) ?
C13 H13A . 0.9700 ?
C13 H13B . 0.9700 ?
C12 H12A . 0.9700 ?
C12 H12B . 0.9700 ?
C15 C14 . 1.498(4) ?
C15 H15A . 0.9700 ?
C15 H15B . 0.9700 ?
C17 C16 . 1.505(4) ?
C17 H17A . 0.9700 ?
C17 H17B . 0.9700 ?
C14 H14A . 0.9700 ?
C14 H14B . 0.9700 ?
C16 H16A . 0.9700 ?
C16 H16B . 0.9700 ?
C18 H18A . 0.9700 ?
C18 H18B . 0.9700 ?
O1W H1W . 0.86(4) ?
O1W H2W . 0.87(4) ?

loop_
_geom_hbond_atom_site_label_D
_geom_hbond_atom_site_label_H
_geom_hbond_atom_site_label_A
_geom_hbond_site_symmetry_A
_geom_hbond_distance_DH
_geom_hbond_distance_HA
_geom_hbond_distance_DA
_geom_hbond_angle_DHA
O1W H1W N3 1_655 0.86(4) 2.15(4) 2.961(4) 155(4)
O1W H2W O1 8_655 0.87(4) 1.98(4) 2.843(3) 174(4)
C11 H11B O1W . 0.97 2.47 3.326(4) 147

loop_
_geom_torsion_atom_site_label_1
_geom_torsion_atom_site_label_2
_geom_torsion_atom_site_label_3
_geom_torsion_atom_site_label_4
_geom_torsion_site_symmetry_1
_geom_torsion_site_symmetry_2
_geom_torsion_site_symmetry_3
_geom_torsion_site_symmetry_4
_geom_torsion
_geom_torsion_publ_flag
C9 N1 C5 C4 . . . . -179.8(2) ?
C9 N1 C5 C6 . . . . 0.1(3) ?
C7 C6 C5 N1 . . . . -1.1(4) ?
C1 C6 C5 N1 . . . . 178.7(2) ?
C7 C6 C5 C4 . . . . 178.7(2) ?
C1 C6 C5 C4 . . . . -1.4(3) ?
N1 C5 C4 C3 . . . . -178.7(2) ?
C6 C5 C4 C3 . . . . 1.5(4) ?
C7 C6 C1 C2 . . . . 179.8(2) ?
C5 C6 C1 C2 . . . . 0.0(4) ?
C5 C4 C3 C2 . . . . -0.1(4) ?
C6 C1 C2 C3 . . . . 1.5(4) ?
C4 C3 C2 C1 . . . . -1.4(4) ?
C5 N1 C9 C8 . . . . 1.3(4) ?
C5 N1 C9 C18 . . . . 179.5(2) ?
N1 C9 C8 C7 . . . . -1.6(4) ?
C18 C9 C8 C7 . . . . 180.0(2) ?
N1 C9 C8 C10 . . . . 178.3(2) ?
C18 C9 C8 C10 . . . . -0.2(3) ?
C11 N2 C10 O1 . . . . 0.3(4) ?
C18 N2 C10 O1 . . . . -178.3(2) ?
C11 N2 C10 C8 . . . . -179.8(2) ?
C18 N2 C10 C8 . . . . 1.6(3) ?
C7 C8 C10 O1 . . . . -1.1(5) ?
C9 C8 C10 O1 . . . . 179.0(2) ?
C7 C8 C10 N2 . . . . 179.0(3) ?
C9 C8 C10 N2 . . . . -0.9(3) ?
C9 C8 C7 C6 . . . . 0.4(3) ?
C10 C8 C7 C6 . . . . -179.5(2) ?
C1 C6 C7 C8 . . . . -179.0(2) ?
C5 C6 C7 C8 . . . . 0.8(3) ?
C10 N2 C11 C12 . . . . 137.0(2) ?
C18 N2 C11 C12 . . . . -44.5(3) ?
C14 N3 C13 C12 . . . . 75.8(3) ?
C17 N3 C13 C12 . . . . -162.4(2) ?
N2 C11 C12 C13 . . . . -173.9(2) ?
N3 C13 C12 C11 . . . . 177.1(2) ?
C16 O2 C15 C14 . . . . 56.8(4) ?
C14 N3 C17 C16 . . . . -58.6(3) ?
C13 N3 C17 C16 . . . . 176.7(2) ?
C17 N3 C14 C15 . . . . 59.0(3) ?
C13 N3 C14 C15 . . . . -176.9(2) ?
O2 C15 C14 N3 . . . . -59.0(3) ?
C15 O2 C16 C17 . . . . -57.1(4) ?
N3 C17 C16 O2 . . . . 59.1(4) ?
C10 N2 C18 C9 . . . . -1.7(3) ?
C11 N2 C18 C9 . . . . 179.7(2) ?
N1 C9 C18 N2 . . . . -177.5(2) ?
C8 C9 C18 N2 . . . . 1.0(3) ?

loop_
_cod_related_entry_id
_cod_related_entry_database
_cod_related_entry_code
1 ChemSpider 30656401
